data_4063645
loop_
_publ_author_name
'O&#x2019;Connor, Joseph M.'
'Chen, Ming-Chou'
'Holland, Ryan L.'
'Rheingold, Arnold L.'

_publ_section_title
;
 Addition of Dissimilar Carbenes across an Unsymmetrically Substituted
 Alkyne: Regio- and Stereoselective Synthesis of Trisubstituted 1,3-Dienes
;
_journal_issue 3
_journal_name_full Organometallics
_journal_page_first 369
_journal_paper_doi 10.1021/om1007314
_journal_volume 30
_journal_year 2011
_chemical_formula_moiety 'C34 H40 Co O6 S'
_chemical_formula_sum 'C34 H40 Co O6 S'
_chemical_formula_weight 635.65
_chemical_name_systematic
;
 ?
;
_space_group_IT_number 14
_symmetry_cell_setting monoclinic
_symmetry_space_group_name_Hall '-P 2yn'
_symmetry_space_group_name_H-M 'P 1 21/n 1'
_atom_sites_solution_hydrogens geom
_atom_sites_solution_primary direct
_atom_sites_solution_secondary difmap
_audit_creation_method SHELXL-97
_cell_angle_alpha 90.00
_cell_angle_beta 97.172(13)
_cell_angle_gamma 90.00
_cell_formula_units_Z 4
_cell_length_a 11.305(2)
_cell_length_b 14.764(3)
_cell_length_c 22.592(3)
_cell_measurement_reflns_used 4861
_cell_measurement_temperature 298(2)
_cell_measurement_theta_max 22.5
_cell_measurement_theta_min 2.1
_cell_volume 3741.3(11)
_computing_cell_refinement 'Bruker SAINT'
_computing_data_collection 'Bruker APEX2'
_computing_data_reduction 'Bruker SAINT'
_computing_molecular_graphics 'Bruker SHELXTL'
_computing_publication_material 'Bruker SHELXTL'
_computing_structure_refinement 'SHELXL-97 (Sheldrick, 2008)'
_computing_structure_solution 'SHELXS-97 (Sheldrick, 2008)'
_diffrn_ambient_temperature 298(2)
_diffrn_measured_fraction_theta_full 0.995
_diffrn_measured_fraction_theta_max 0.995
_diffrn_measurement_device_type 'Bruker APEX CCD'
_diffrn_measurement_method '\f and \w scans'
_diffrn_radiation_monochromator graphite
_diffrn_radiation_source 'fine-focus sealed tube'
_diffrn_radiation_type MoK\a
_diffrn_radiation_wavelength 0.71073
_diffrn_reflns_av_R_equivalents 0.0550
_diffrn_reflns_av_sigmaI/netI 0.1305
_diffrn_reflns_limit_h_max 12
_diffrn_reflns_limit_h_min -1
_diffrn_reflns_limit_k_max 15
_diffrn_reflns_limit_k_min -1
_diffrn_reflns_limit_l_max 24
_diffrn_reflns_limit_l_min -24
_diffrn_reflns_number 6257
_diffrn_reflns_theta_full 25.00
_diffrn_reflns_theta_max 22.50
_diffrn_reflns_theta_min 2.13
_exptl_absorpt_coefficient_mu 0.551
_exptl_absorpt_correction_T_max 0.8521
_exptl_absorpt_correction_T_min 0.8097
_exptl_absorpt_correction_type multi-scan
_exptl_absorpt_process_details SADABS
_exptl_crystal_colour red
_exptl_crystal_density_diffrn 1.129
_exptl_crystal_density_method 'not measured'
_exptl_crystal_description block
_exptl_crystal_F_000 1340
_exptl_crystal_size_max 0.40
_exptl_crystal_size_mid 0.30
_exptl_crystal_size_min 0.30
_refine_diff_density_max 0.545
_refine_diff_density_min -0.406
_refine_diff_density_rms 0.079
_refine_ls_extinction_method none
_refine_ls_goodness_of_fit_ref 1.016
_refine_ls_hydrogen_treatment constr
_refine_ls_matrix_type full
_refine_ls_number_parameters 387
_refine_ls_number_reflns 4861
_refine_ls_number_restraints 0
_refine_ls_restrained_S_all 1.016
_refine_ls_R_factor_all 0.1571
_refine_ls_R_factor_gt 0.0760
_refine_ls_shift/su_max 0.000
_refine_ls_shift/su_mean 0.000
_refine_ls_structure_factor_coef Fsqd
_refine_ls_weighting_details 'calc w=1/[\s^2^(Fo^2^)+(0.1014P)^2^+0.0000P] where P=(Fo^2^+2Fc^2^)/3'
_refine_ls_weighting_scheme calc
_refine_ls_wR_factor_gt 0.1731
_refine_ls_wR_factor_ref 0.2134
_reflns_number_gt 2603
_reflns_number_total 4861
_reflns_threshold_expression >2\s(I)
_cod_data_source_file om1007314_si_002.cif
_cod_data_source_block jmo25
_cod_original_cell_volume 3741.1(12)
_cod_original_sg_symbol_Hall -P2yn
_cod_original_sg_symbol_H-M P21/n
_cod_database_code 4063645

loop_
_symmetry_equiv_pos_as_xyz
'x, y, z'
'-x+1/2, y+1/2, -z+1/2'
'-x, -y, -z'
'x-1/2, -y-1/2, z-1/2'

loop_
_atom_site_label
_atom_site_type_symbol
_atom_site_fract_x
_atom_site_fract_y
_atom_site_fract_z
_atom_site_U_iso_or_equiv
_atom_site_adp_type
_atom_site_occupancy
_atom_site_symmetry_multiplicity
_atom_site_calc_flag
_atom_site_refinement_flags
C1 C 0.3508(7) 0.0207(5) -0.1083(3) 0.0373(19) Uani 1 1 d .
H1 H 0.4252 0.0135 -0.0814 0.045 Uiso 1 1 calc R
C2 C 0.2610(7) -0.0450(5) -0.0983(3) 0.042(2) Uani 1 1 d .
C3 C 0.1374(8) -0.0315(5) -0.1174(3) 0.047(2) Uani 1 1 d .
C4 C 0.1078(6) 0.0538(5) -0.1461(3) 0.046(2) Uani 1 1 d .
H4 H 0.1461 0.0661 -0.1818 0.055 Uiso 1 1 calc R
C5 C -0.0170(8) 0.0817(6) -0.1490(4) 0.059(2) Uani 1 1 d .
C6 C -0.1575(8) 0.1995(7) -0.1796(5) 0.089(4) Uani 1 1 d .
H6A H -0.2166 0.1517 -0.1815 0.107 Uiso 1 1 calc R
H6B H -0.1756 0.2372 -0.2148 0.107 Uiso 1 1 calc R
C7 C -0.1652(11) 0.2548(8) -0.1261(6) 0.114(4) Uani 1 1 d .
H7A H -0.1673 0.2158 -0.0922 0.170 Uiso 1 1 calc R
H7B H -0.2365 0.2908 -0.1317 0.170 Uiso 1 1 calc R
H7C H -0.0969 0.2938 -0.1194 0.170 Uiso 1 1 calc R
C8 C 0.3358(9) -0.2235(5) -0.0982(4) 0.055(2) Uani 1 1 d .
C9 C 0.4510(10) -0.2324(7) -0.1111(4) 0.077(3) Uani 1 1 d .
H9 H 0.5107 -0.1951 -0.0925 0.093 Uiso 1 1 calc R
C10 C 0.4778(12) -0.2970(8) -0.1518(5) 0.098(4) Uani 1 1 d .
H10 H 0.5551 -0.3032 -0.1614 0.118 Uiso 1 1 calc R
C11 C 0.3869(16) -0.3522(7) -0.1778(5) 0.100(4) Uani 1 1 d .
H11 H 0.4032 -0.3959 -0.2054 0.120 Uiso 1 1 calc R
C12 C 0.2731(14) -0.3433(9) -0.1635(5) 0.107(4) Uani 1 1 d .
H12 H 0.2138 -0.3822 -0.1807 0.128 Uiso 1 1 calc R
C13 C 0.2455(10) -0.2790(7) -0.1248(4) 0.079(3) Uani 1 1 d .
H13 H 0.1677 -0.2722 -0.1162 0.094 Uiso 1 1 calc R
C14 C 0.1705(15) 0.1932(8) -0.0358(5) 0.089(4) Uani 1 1 d .
H14 H 0.1402 0.2407 -0.0601 0.107 Uiso 1 1 calc R
C15 C 0.2866(12) 0.1759(8) -0.0178(5) 0.079(3) Uani 1 1 d .
H15 H 0.3508 0.2103 -0.0271 0.095 Uiso 1 1 calc R
C16 C 0.2939(11) 0.0985(8) 0.0167(4) 0.078(3) Uani 1 1 d .
H16 H 0.3640 0.0711 0.0338 0.093 Uiso 1 1 calc R
C17 C 0.1822(14) 0.0692(8) 0.0216(4) 0.081(3) Uani 1 1 d .
H17 H 0.1622 0.0192 0.0434 0.097 Uiso 1 1 calc R
C18 C 0.1040(10) 0.1261(11) -0.0110(6) 0.093(4) Uani 1 1 d .
H18 H 0.0213 0.1211 -0.0158 0.112 Uiso 1 1 calc R
C19 C 0.3692(7) 0.0538(5) -0.1683(4) 0.0404(19) Uani 1 1 d .
C20 C 0.5073(7) 0.1435(5) -0.2155(3) 0.043(2) Uani 1 1 d .
C21 C 0.4871(7) 0.2363(5) -0.2248(4) 0.052(2) Uani 1 1 d .
C22 C 0.5249(8) 0.2733(6) -0.2761(4) 0.063(3) Uani 1 1 d .
H22 H 0.5140 0.3350 -0.2832 0.075 Uiso 1 1 calc R
C23 C 0.5777(8) 0.2222(7) -0.3169(4) 0.063(3) Uani 1 1 d .
C24 C 0.5949(8) 0.1328(6) -0.3048(4) 0.058(2) Uani 1 1 d .
H24 H 0.6291 0.0981 -0.3326 0.069 Uiso 1 1 calc R
C25 C 0.5648(7) 0.0881(5) -0.2533(3) 0.046(2) Uani 1 1 d .
C26 C 0.4266(8) 0.2993(6) -0.1816(4) 0.064(3) Uani 1 1 d .
C27 C 0.4965(9) 0.2955(7) -0.1190(5) 0.087(3) Uani 1 1 d .
H27A H 0.4561 0.3309 -0.0920 0.130 Uiso 1 1 calc R
H27B H 0.5752 0.3194 -0.1202 0.130 Uiso 1 1 calc R
H27C H 0.5021 0.2338 -0.1055 0.130 Uiso 1 1 calc R
C28 C 0.4292(11) 0.3979(6) -0.2015(5) 0.109(4) Uani 1 1 d .
H28A H 0.3901 0.4033 -0.2415 0.164 Uiso 1 1 calc R
H28B H 0.5104 0.4177 -0.2000 0.164 Uiso 1 1 calc R
H28C H 0.3886 0.4348 -0.1754 0.164 Uiso 1 1 calc R
C29 C 0.2967(8) 0.2721(6) -0.1810(4) 0.074(3) Uani 1 1 d .
H29A H 0.2578 0.3159 -0.1587 0.111 Uiso 1 1 calc R
H29B H 0.2931 0.2136 -0.1627 0.111 Uiso 1 1 calc R
H29C H 0.2574 0.2697 -0.2211 0.111 Uiso 1 1 calc R
C30 C 0.6146(9) 0.2651(7) -0.3724(4) 0.089(3) Uani 1 1 d .
H30A H 0.6700 0.2262 -0.3890 0.133 Uiso 1 1 calc R
H30B H 0.6517 0.3225 -0.3624 0.133 Uiso 1 1 calc R
H30C H 0.5455 0.2739 -0.4011 0.133 Uiso 1 1 calc R
C31 C 0.5966(7) -0.0128(6) -0.2447(4) 0.054(2) Uani 1 1 d .
C32 C 0.7176(8) -0.0329(6) -0.2682(4) 0.079(3) Uani 1 1 d .
H32A H 0.7777 0.0073 -0.2493 0.118 Uiso 1 1 calc R
H32B H 0.7094 -0.0239 -0.3106 0.118 Uiso 1 1 calc R
H32C H 0.7405 -0.0944 -0.2591 0.118 Uiso 1 1 calc R
C33 C 0.4993(8) -0.0695(7) -0.2813(5) 0.092(3) Uani 1 1 d .
H33A H 0.5141 -0.1327 -0.2734 0.137 Uiso 1 1 calc R
H33B H 0.5004 -0.0577 -0.3230 0.137 Uiso 1 1 calc R
H33C H 0.4227 -0.0535 -0.2702 0.137 Uiso 1 1 calc R
C34 C 0.6120(8) -0.0443(6) -0.1803(4) 0.078(3) Uani 1 1 d .
H34A H 0.6691 -0.0063 -0.1571 0.117 Uiso 1 1 calc R
H34B H 0.6398 -0.1058 -0.1783 0.117 Uiso 1 1 calc R
H34C H 0.5369 -0.0408 -0.1648 0.117 Uiso 1 1 calc R
O1 O -0.0948(5) 0.0412(4) -0.1270(3) 0.0746(19) Uani 1 1 d .
O2 O -0.0394(5) 0.1593(4) -0.1800(3) 0.0690(18) Uani 1 1 d .
O3 O 0.4069(5) -0.1145(4) -0.0103(2) 0.0623(16) Uani 1 1 d .
O4 O 0.1946(6) -0.1651(4) -0.0245(3) 0.0745(19) Uani 1 1 d .
O5 O 0.3093(5) 0.0392(4) -0.2151(2) 0.0491(14) Uani 1 1 d .
O6 O 0.4697(5) 0.1065(3) -0.1633(2) 0.0441(13) Uani 1 1 d .
S S 0.3004(2) -0.13808(14) -0.04919(9) 0.0531(6) Uani 1 1 d .
Co Co 0.21290(10) 0.07069(7) -0.06682(4) 0.0453(4) Uani 1 1 d .

loop_
_atom_site_aniso_label
_atom_site_aniso_U_11
_atom_site_aniso_U_22
_atom_site_aniso_U_33
_atom_site_aniso_U_23
_atom_site_aniso_U_13
_atom_site_aniso_U_12
C1 0.043(5) 0.038(5) 0.030(4) -0.001(4) 0.002(4) 0.005(4)
C2 0.052(5) 0.041(5) 0.035(4) 0.001(4) 0.010(4) 0.002(4)
C3 0.059(6) 0.045(5) 0.034(4) -0.006(4) 0.000(4) 0.004(4)
C4 0.037(5) 0.058(6) 0.043(5) -0.007(4) 0.012(4) -0.001(4)
C5 0.058(6) 0.061(6) 0.058(6) 0.000(5) 0.008(5) -0.016(6)
C6 0.037(6) 0.085(8) 0.143(11) 0.050(8) 0.002(6) 0.009(6)
C7 0.108(10) 0.114(10) 0.131(10) 0.016(9) 0.067(9) 0.040(8)
C8 0.072(7) 0.034(5) 0.056(6) 0.011(4) 0.001(5) -0.006(5)
C9 0.085(8) 0.064(7) 0.084(7) -0.027(6) 0.016(6) -0.011(6)
C10 0.114(10) 0.077(8) 0.110(9) -0.018(8) 0.040(8) 0.003(8)
C11 0.181(15) 0.048(7) 0.073(8) -0.015(6) 0.019(9) 0.009(9)
C12 0.134(12) 0.087(9) 0.093(9) -0.019(8) -0.010(9) -0.002(9)
C13 0.096(9) 0.062(7) 0.076(7) -0.016(6) 0.003(6) -0.002(6)
C14 0.127(12) 0.076(8) 0.067(7) -0.016(6) 0.017(8) 0.045(9)
C15 0.096(10) 0.074(8) 0.074(7) -0.026(6) 0.041(7) -0.030(7)
C16 0.095(9) 0.084(9) 0.054(6) -0.018(6) 0.006(6) -0.008(7)
C17 0.121(10) 0.083(8) 0.046(6) -0.016(6) 0.038(7) -0.033(9)
C18 0.053(7) 0.147(12) 0.081(8) -0.063(9) 0.017(7) -0.003(9)
C19 0.039(5) 0.035(5) 0.049(5) 0.005(4) 0.015(4) -0.001(4)
C20 0.041(5) 0.044(5) 0.046(5) 0.004(4) 0.014(4) 0.003(4)
C21 0.051(6) 0.045(5) 0.060(6) 0.009(4) 0.014(5) 0.000(4)
C22 0.057(6) 0.059(6) 0.075(6) 0.020(5) 0.021(5) -0.010(5)
C23 0.068(7) 0.065(7) 0.061(6) 0.017(5) 0.026(5) -0.006(6)
C24 0.062(6) 0.065(6) 0.050(5) -0.003(5) 0.022(5) 0.001(5)
C25 0.039(5) 0.052(6) 0.047(5) 0.003(4) 0.008(4) 0.002(4)
C26 0.067(7) 0.048(6) 0.080(7) -0.001(5) 0.023(6) 0.001(5)
C27 0.095(8) 0.067(7) 0.101(8) -0.034(6) 0.023(7) -0.005(6)
C28 0.149(11) 0.042(6) 0.152(11) 0.008(6) 0.074(9) 0.020(7)
C29 0.057(6) 0.071(7) 0.099(8) -0.001(6) 0.033(6) 0.012(5)
C30 0.103(9) 0.098(8) 0.071(7) 0.039(6) 0.036(6) 0.012(7)
C31 0.051(6) 0.058(6) 0.057(5) 0.001(5) 0.022(4) 0.008(5)
C32 0.078(7) 0.068(6) 0.096(7) 0.008(6) 0.034(6) 0.014(6)
C33 0.063(7) 0.061(6) 0.152(10) -0.032(7) 0.018(7) -0.003(6)
C34 0.080(7) 0.060(6) 0.098(8) 0.022(6) 0.031(6) 0.029(6)
O1 0.052(4) 0.073(4) 0.101(5) 0.026(4) 0.014(4) -0.007(3)
O2 0.046(4) 0.060(4) 0.102(5) 0.025(4) 0.017(3) 0.005(3)
O3 0.078(4) 0.059(4) 0.045(3) 0.007(3) -0.010(3) 0.002(3)
O4 0.084(5) 0.072(4) 0.074(4) 0.021(3) 0.035(4) -0.003(4)
O5 0.047(3) 0.063(4) 0.037(3) -0.003(3) 0.005(3) -0.003(3)
O6 0.052(4) 0.041(3) 0.042(3) 0.003(3) 0.016(3) 0.000(3)
S 0.0695(17) 0.0458(13) 0.0457(12) 0.0085(11) 0.0142(12) 0.0015(12)
Co 0.0502(7) 0.0463(7) 0.0414(6) -0.0028(6) 0.0138(5) -0.0027(6)

loop_
_atom_type_symbol
_atom_type_description
_atom_type_scat_dispersion_real
_atom_type_scat_dispersion_imag
_atom_type_scat_source
C C 0.0033 0.0016 'International Tables Vol C Tables 4.2.6.8 and 6.1.1.4'
H H 0.0000 0.0000 'International Tables Vol C Tables 4.2.6.8 and 6.1.1.4'
O O 0.0106 0.0060 'International Tables Vol C Tables 4.2.6.8 and 6.1.1.4'
S S 0.1246 0.1234 'International Tables Vol C Tables 4.2.6.8 and 6.1.1.4'
Co Co 0.3494 0.9721 'International Tables Vol C Tables 4.2.6.8 and 6.1.1.4'

loop_
_geom_angle_atom_site_label_1
_geom_angle_atom_site_label_2
_geom_angle_atom_site_label_3
_geom_angle
C2 C1 C19 123.2(6)
C2 C1 Co 65.2(4)
C19 C1 Co 120.0(5)
C3 C2 C1 122.8(7)
C3 C2 S 117.0(6)
C1 C2 S 119.2(6)
C3 C2 Co 71.4(4)
C1 C2 Co 72.7(4)
S C2 Co 120.3(4)
C2 C3 C4 115.0(7)
C2 C3 Co 66.6(4)
C4 C3 Co 70.0(4)
C3 C4 C5 115.9(7)
C3 C4 Co 68.5(4)
C5 C4 Co 117.3(5)
O1 C5 O2 121.9(8)
O1 C5 C4 125.7(9)
O2 C5 C4 112.3(8)
O2 C6 C7 112.2(9)
C9 C8 C13 121.1(9)
C9 C8 S 119.9(7)
C13 C8 S 119.0(8)
C8 C9 C10 119.9(10)
C11 C10 C9 118.4(11)
C12 C11 C10 120.8(11)
C13 C12 C11 121.2(12)
C12 C13 C8 118.6(11)
C15 C14 C18 107.2(11)
C15 C14 Co 70.8(6)
C18 C14 Co 70.6(6)
C14 C15 C16 108.3(11)
C14 C15 Co 70.2(6)
C16 C15 Co 70.4(6)
C17 C16 C15 108.8(11)
C17 C16 Co 72.2(6)
C15 C16 Co 69.8(6)
C16 C17 C18 107.9(10)
C16 C17 Co 69.3(5)
C18 C17 Co 69.4(6)
C17 C18 C14 107.8(10)
C17 C18 Co 71.8(6)
C14 C18 Co 68.9(6)
O5 C19 O6 123.0(7)
O5 C19 C1 128.2(7)
O6 C19 C1 108.7(7)
C25 C20 C21 124.0(7)
C25 C20 O6 119.6(7)
C21 C20 O6 116.3(7)
C22 C21 C20 116.5(8)
C22 C21 C26 119.2(8)
C20 C21 C26 124.3(7)
C23 C22 C21 122.8(8)
C24 C23 C22 117.4(8)
C24 C23 C30 121.9(9)
C22 C23 C30 120.8(9)
C23 C24 C25 125.1(8)
C20 C25 C24 114.1(7)
C20 C25 C31 127.4(7)
C24 C25 C31 118.5(7)
C29 C26 C28 107.9(8)
C29 C26 C27 111.6(8)
C28 C26 C27 106.2(8)
C29 C26 C21 110.3(7)
C28 C26 C21 111.0(7)
C27 C26 C21 109.7(7)
C34 C31 C33 109.7(8)
C34 C31 C25 114.5(7)
C33 C31 C25 108.6(7)
C34 C31 C32 105.5(7)
C33 C31 C32 108.3(7)
C25 C31 C32 110.1(7)
C5 O2 C6 117.1(7)
C19 O6 C20 118.9(6)
O4 S O3 120.1(3)
O4 S C8 108.1(4)
O3 S C8 108.6(4)
O4 S C2 107.4(4)
O3 S C2 108.5(4)
C8 S C2 102.7(3)
C2 Co C3 42.0(3)
C2 Co C14 177.1(5)
C3 Co C14 139.9(5)
C2 Co C15 139.1(5)
C3 Co C15 178.3(5)
C14 Co C15 39.0(4)
C2 Co C16 113.7(4)
C3 Co C16 141.9(4)
C14 Co C16 66.1(4)
C15 Co C16 39.7(4)
C2 Co C4 74.4(3)
C3 Co C4 41.5(3)
C14 Co C4 106.1(4)
C15 Co C4 136.8(5)
C16 Co C4 170.4(4)
C2 Co C18 142.4(6)
C3 Co C18 113.9(4)
C14 Co C18 40.4(4)
C15 Co C18 66.0(4)
C16 Co C18 65.3(4)
C4 Co C18 105.2(4)
C2 Co C1 42.1(3)
C3 Co C1 76.3(3)
C14 Co C1 135.0(5)
C15 Co C1 104.0(4)
C16 Co C1 102.5(4)
C4 Co C1 87.0(3)
C18 Co C1 167.7(4)
C2 Co C17 115.5(4)
C3 Co C17 115.4(4)
C14 Co C17 66.4(5)
C15 Co C17 65.7(4)
C16 Co C17 38.5(4)
C4 Co C17 134.2(5)
C18 Co C17 38.8(4)
C1 Co C17 131.7(5)

loop_
_geom_bond_atom_site_label_1
_geom_bond_atom_site_label_2
_geom_bond_distance
C1 C2 1.442(10)
C1 C19 1.480(9)
C1 Co 2.055(7)
C2 C3 1.424(10)
C2 S 1.788(7)
C2 Co 1.954(7)
C3 C4 1.437(10)
C3 Co 2.017(7)
C4 C5 1.463(11)
C4 Co 2.037(7)
C5 O1 1.219(9)
C5 O2 1.350(10)
C6 O2 1.462(10)
C6 C7 1.471(14)
C8 C9 1.376(12)
C8 C13 1.386(12)
C8 S 1.757(9)
C9 C10 1.385(13)
C10 C11 1.384(15)
C11 C12 1.372(16)
C12 C13 1.353(14)
C14 C15 1.349(14)
C14 C18 1.403(15)
C14 Co 2.019(10)
C15 C16 1.380(13)
C15 Co 2.026(9)
C16 C17 1.352(13)
C16 Co 2.034(9)
C17 C18 1.367(14)
C17 Co 2.071(8)
C18 Co 2.041(10)
C19 O5 1.202(8)
C19 O6 1.370(9)
C20 C25 1.400(10)
C20 C21 1.400(10)
C20 O6 1.413(8)
C21 C22 1.396(11)
C21 C26 1.565(11)
C22 C23 1.383(12)
C23 C24 1.357(11)
C23 C30 1.510(11)
C24 C25 1.416(10)
C25 C31 1.539(11)
C26 C29 1.524(12)
C26 C28 1.525(12)
C26 C27 1.534(12)
C31 C34 1.516(11)
C31 C33 1.539(12)
C31 C32 1.556(11)
O3 S 1.442(6)
O4 S 1.437(6)
